data_4332457
loop_
_publ_author_name
'Liu, Lihua'
'Zakharov, Lev N.'
'Golen, James A.'
'Rheingold, Arnold L.'
'Watson, William H.'
'Hanna, Tracy A.'

_publ_section_title
;
 Molybdocalixarene Structure Control via Rim Deprotonation. Synthesis,
 Characterization, and Crystal Structures of Calix[4]arene Mo(VI) Monooxo
 Complexes and Calix[4]arene Alkali Metal/Mo(VI) Dioxo Complexes
;
_journal_issue 10
_journal_name_full 'Inorganic Chemistry'
_journal_page_first 4247
_journal_page_last 4260
_journal_paper_doi 10.1021/ic060404d
_journal_volume 45
_journal_year 2006
_chemical_formula_sum 'C113 H138 K3 Mo O15'
_chemical_formula_weight 1949.48
_chemical_name_systematic
; 
 ? 
;
_space_group_IT_number 2
_symmetry_cell_setting triclinic
_symmetry_space_group_name_Hall '-P 1'
_symmetry_space_group_name_H-M 'P -1'
_atom_sites_solution_hydrogens geom
_atom_sites_solution_primary direct
_atom_sites_solution_secondary difmap
_audit_creation_method SHELXL-97
_cell_angle_alpha 85.2640(10)
_cell_angle_beta 73.1320(10)
_cell_angle_gamma 74.0610(10)
_cell_formula_units_Z 2
_cell_length_a 15.8192(8)
_cell_length_b 18.9347(9)
_cell_length_c 19.2990(10)
_cell_measurement_reflns_used 9426
_cell_measurement_temperature 100(2)
_cell_measurement_theta_max 27.49
_cell_measurement_theta_min 2.21
_cell_volume 5319.3(5)
_computing_cell_refinement 'Bruker SMART'
_computing_data_collection 'Bruker SMART'
_computing_data_reduction 'Bruker SAINT'
_computing_molecular_graphics 'Bruker SHELXTL'
_computing_publication_material 'Bruker SHELXTL'
_computing_structure_refinement 'SHELXL-97 (Sheldrick, 1997)'
_computing_structure_solution 'SHELXS-97 (Sheldrick, 1990)'
_diffrn_ambient_temperature 100(2)
_diffrn_measured_fraction_theta_full 0.953
_diffrn_measured_fraction_theta_max 0.953
_diffrn_measurement_device_type 'CCD area detector'
_diffrn_measurement_method 'phi and omega scans'
_diffrn_radiation_monochromator graphite
_diffrn_radiation_source 'fine-focus sealed tube'
_diffrn_radiation_type MoK\a
_diffrn_radiation_wavelength 0.71073
_diffrn_reflns_av_R_equivalents 0.0193
_diffrn_reflns_av_sigmaI/netI 0.0442
_diffrn_reflns_limit_h_max 20
_diffrn_reflns_limit_h_min -20
_diffrn_reflns_limit_k_max 23
_diffrn_reflns_limit_k_min -24
_diffrn_reflns_limit_l_max 12
_diffrn_reflns_limit_l_min -25
_diffrn_reflns_number 33621
_diffrn_reflns_theta_full 27.53
_diffrn_reflns_theta_max 27.53
_diffrn_reflns_theta_min 1.39
_exptl_absorpt_coefficient_mu 0.302
_exptl_absorpt_correction_T_max 0.9284
_exptl_absorpt_correction_T_min 0.9149
_exptl_absorpt_correction_type multi-scan
_exptl_absorpt_process_details SADABS
_exptl_crystal_colour Orange
_exptl_crystal_density_diffrn 1.217
_exptl_crystal_density_meas 0
_exptl_crystal_density_method 'not measured'
_exptl_crystal_description Block
_exptl_crystal_F_000 2070
_exptl_crystal_size_max 0.30
_exptl_crystal_size_mid 0.30
_exptl_crystal_size_min 0.25
_refine_diff_density_max 2.116
_refine_diff_density_min -3.179
_refine_diff_density_rms 0.138
_refine_ls_extinction_method none
_refine_ls_goodness_of_fit_ref 1.038
_refine_ls_hydrogen_treatment mixed
_refine_ls_matrix_type full
_refine_ls_number_parameters 1117
_refine_ls_number_reflns 23378
_refine_ls_number_restraints 5
_refine_ls_restrained_S_all 1.048
_refine_ls_R_factor_all 0.0916
_refine_ls_R_factor_gt 0.0784
_refine_ls_shift/su_max 0.037
_refine_ls_shift/su_mean 0.001
_refine_ls_structure_factor_coef Fsqd
_refine_ls_weighting_details 'calc w=1/[\s^2^(Fo^2^)+(0.1394P)^2^+16.0765P] where P=(Fo^2^+2Fc^2^)/3'
_refine_ls_weighting_scheme calc
_refine_ls_wR_factor_gt 0.2259
_refine_ls_wR_factor_ref 0.2386
_reflns_number_gt 19376
_reflns_number_total 23378
_reflns_threshold_expression >2sigma(I)
_cod_data_source_file ic060404dsup1.cif
_cod_data_source_block tcu30
_cod_depositor_comments
;
The following automatic conversions were performed:

'_symmetry_cell_setting' value 'Triclinic' changed to 'triclinic'
according to /home/saulius/struct/CIF-dictionaries/cif_core.dic
dictionary named 'cif_core.dic' version 2.4.2 from 2011-04-26.

Automatic conversion script
Id: cif_fix_values 1891 2012-01-12 08:04:46Z andrius 
;
_cod_original_sg_symbol_H-M P-1
_cod_original_formula_sum 'C113 H138 K3 Mo1 O15'
_cod_database_code 4332457

loop_
_symmetry_equiv_pos_as_xyz
'x, y, z'
'-x, -y, -z'

loop_
_atom_site_label
_atom_site_type_symbol
_atom_site_fract_x
_atom_site_fract_y
_atom_site_fract_z
_atom_site_U_iso_or_equiv
_atom_site_adp_type
_atom_site_occupancy
_atom_site_symmetry_multiplicity
_atom_site_calc_flag
_atom_site_refinement_flags
_atom_site_disorder_assembly
_atom_site_disorder_group
Mo1 Mo 0.073190(19) 0.456024(16) 0.483009(15) 0.01426(10) Uani 1 1 d . . .
K1 K -0.01248(14) 0.49902(13) 0.28702(10) 0.0883(6) Uani 1 1 d . . .
K2 K -0.12789(6) 0.32052(5) 0.56874(5) 0.02498(19) Uani 1 1 d . . .
K3 K 0.31027(6) 0.31072(5) 0.42776(5) 0.02393(18) Uani 1 1 d . G .
O1 O 0.14847(17) 0.52999(14) 0.45424(14) 0.0188(5) Uani 1 1 d . . .
O2 O 0.17285(17) 0.39737(14) 0.52610(13) 0.0171(5) Uani 1 1 d . . .
O3 O 0.02533(17) 0.36624(14) 0.50404(14) 0.0193(5) Uani 1 1 d . . .
O4 O 0.16438(17) 0.39973(14) 0.39635(13) 0.0168(5) Uani 1 1 d . . .
O5 O -0.00771(18) 0.50005(15) 0.41884(14) 0.0208(5) Uani 1 1 d . . .
O6 O -0.1163(2) 0.29655(16) 0.70909(15) 0.0270(6) Uani 1 1 d . . .
O7 O -0.1854(2) 0.19777(17) 0.64550(18) 0.0360(7) Uani 1 1 d . . .
O8 O -0.3496(2) 0.27236(17) 0.71619(16) 0.0299(6) Uani 1 1 d . . .
O9 O -0.2867(2) 0.34787(16) 0.77262(15) 0.0268(6) Uani 1 1 d . . .
O10 O -0.0892(7) 0.3975(9) 0.2137(9) 0.229(7) Uani 1 1 d . . .
O11 O -0.0913(3) 0.2203(2) 0.4640(2) 0.0548(10) Uani 1 1 d . E .
O12 O -0.3157(2) 0.34722(18) 0.58646(18) 0.0356(7) Uani 1 1 d . . .
O13 O 0.4144(2) 0.23591(18) 0.29767(18) 0.0375(7) Uani 1 1 d . . .
O14 O 0.4372(3) 0.2468(2) 0.5015(2) 0.0552(10) Uani 1 1 d . . .
C1 C 0.2888(3) 0.4853(2) 0.36126(19) 0.0183(7) Uani 1 1 d . . .
C2 C 0.3831(3) 0.4553(2) 0.34335(19) 0.0214(7) Uani 1 1 d . G .
H2A H 0.4183 0.4504 0.2910 0.026 Uiso 1 1 calc R . .
C3 C 0.4318(2) 0.4399(2) 0.3950(2) 0.0204(7) Uani 1 1 d . . .
C4 C 0.3824(3) 0.4570(2) 0.46671(19) 0.0199(7) Uani 1 1 d . G .
H4A H 0.4163 0.4501 0.5042 0.024 Uiso 1 1 calc R . .
C5 C 0.2884(3) 0.4880(2) 0.48731(19) 0.0185(7) Uani 1 1 d . . .
C6 C 0.2405(2) 0.50189(19) 0.43421(19) 0.0171(7) Uani 1 1 d . . .
C7 C 0.5364(3) 0.4068(2) 0.3720(2) 0.0266(8) Uani 1 1 d . G .
C8 C 0.5588(3) 0.3355(3) 0.3297(3) 0.0360(10) Uani 1 1 d . . .
H8B H 0.5302 0.3001 0.3609 0.054 Uiso 1 1 calc R G .
H8C H 0.6253 0.3148 0.3139 0.054 Uiso 1 1 calc R . .
H8D H 0.5352 0.3463 0.2872 0.054 Uiso 1 1 calc R . .
C9 C 0.5812(3) 0.4621(3) 0.3230(3) 0.0376(11) Uani 1 1 d . . .
H9B H 0.5668 0.5076 0.3498 0.056 Uiso 1 1 calc R G .
H9C H 0.5577 0.4726 0.2805 0.056 Uiso 1 1 calc R . .
H9D H 0.6477 0.4414 0.3074 0.056 Uiso 1 1 calc R . .
C10 C 0.5761(3) 0.3881(3) 0.4361(3) 0.0316(9) Uani 1 1 d . . .
H10A H 0.5627 0.4327 0.4641 0.047 Uiso 1 1 calc R G .
H10B H 0.6425 0.3677 0.4186 0.047 Uiso 1 1 calc R . .
H10C H 0.5487 0.3518 0.4669 0.047 Uiso 1 1 calc R . .
C11 C 0.2383(3) 0.5071(2) 0.56620(19) 0.0202(7) Uani 1 1 d . G .
H11A H 0.2751 0.5309 0.5857 0.024 Uiso 1 1 calc R . .
H11B H 0.1793 0.5437 0.5682 0.024 Uiso 1 1 calc R . .
C12 C 0.2187(3) 0.4433(2) 0.61554(19) 0.0200(7) Uani 1 1 d . . .
C13 C 0.2314(3) 0.4356(2) 0.6845(2) 0.0244(8) Uani 1 1 d . . .
H13A H 0.2590 0.4683 0.6992 0.029 Uiso 1 1 calc R . .
C14 C 0.2049(3) 0.3813(3) 0.7326(2) 0.0282(9) Uani 1 1 d . . .
C15 C 0.1622(3) 0.3354(2) 0.7105(2) 0.0263(8) Uani 1 1 d . . .
H15A H 0.1415 0.2994 0.7433 0.032 Uiso 1 1 calc R . .
C16 C 0.1489(3) 0.3406(2) 0.6415(2) 0.0215(7) Uani 1 1 d . . .
C17 C 0.1796(2) 0.3941(2) 0.59382(19) 0.0185(7) Uani 1 1 d . . .
C18 C 0.2183(4) 0.3717(3) 0.8087(2) 0.0402(12) Uani 1 1 d . G .
C19 C 0.2737(5) 0.4214(4) 0.8217(3) 0.0581(17) Uani 1 1 d . . .
H19A H 0.2810 0.4130 0.8707 0.087 Uiso 1 1 calc R G .
H19B H 0.2414 0.4729 0.8166 0.087 Uiso 1 1 calc R . .
H19C H 0.3341 0.4103 0.7862 0.087 Uiso 1 1 calc R . .
C20 C 0.2720(5) 0.2926(4) 0.8174(4) 0.0634(18) Uani 1 1 d . . .
H20A H 0.2808 0.2858 0.8660 0.095 Uiso 1 1 calc R G .
H20B H 0.3318 0.2823 0.7811 0.095 Uiso 1 1 calc R . .
H20C H 0.2379 0.2588 0.8108 0.095 Uiso 1 1 calc R . .
C21 C 0.1244(5) 0.3879(4) 0.8649(3) 0.0576(17) Uani 1 1 d . . .
H21A H 0.1325 0.3812 0.9137 0.086 Uiso 1 1 calc R G .
H21B H 0.0904 0.3542 0.8579 0.086 Uiso 1 1 calc R . .
H21C H 0.0902 0.4386 0.8591 0.086 Uiso 1 1 calc R . .
C22 C 0.0941(3) 0.2951(2) 0.6217(2) 0.0253(8) Uani 1 1 d . G .
H22A H 0.0920 0.2536 0.6563 0.030 Uiso 1 1 calc R . .
H22B H 0.0305 0.3259 0.6294 0.030 Uiso 1 1 calc R . .
C23 C 0.1259(3) 0.2638(2) 0.5462(2) 0.0220(7) Uani 1 1 d . . .
C24 C 0.1907(3) 0.1963(2) 0.5311(2) 0.0278(8) Uani 1 1 d . G .
H24A H 0.2132 0.1686 0.5715 0.033 Uiso 1 1 calc R . .
C25 C 0.2208(3) 0.1633(2) 0.4631(3) 0.0307(9) Uani 1 1 d . . .
C26 C 0.1822(3) 0.2002(2) 0.4098(2) 0.0266(8) Uani 1 1 d . G .
H26A H 0.1977 0.1752 0.3624 0.032 Uiso 1 1 calc R . .
C27 C 0.1166(3) 0.2677(2) 0.4220(2) 0.0202(7) Uani 1 1 d . . .
C28 C 0.0879(2) 0.3000(2) 0.4912(2) 0.0187(7) Uani 1 1 d . G .
C29 C 0.2883(4) 0.0869(3) 0.4501(3) 0.0456(13) Uani 1 1 d . A .
C30 C 0.3776(9) 0.0894(7) 0.4734(7) 0.054(4) Uiso 0.506(19) 1 d P A 1
C31 C 0.2470(10) 0.0294(7) 0.4840(8) 0.055(4) Uiso 0.506(19) 1 d P A 1
C30A C 0.3399(11) 0.0646(9) 0.5101(9) 0.070(5) Uiso 0.494(19) 1 d P A 2
C31A C 0.2212(9) 0.0300(6) 0.4586(7) 0.046(3) Uiso 0.494(19) 1 d P A 2
C32 C 0.3408(5) 0.0740(3) 0.3704(5) 0.085(3) Uani 1 1 d . . .
H32A H 0.3832 0.0248 0.3644 0.128 Uiso 1 1 calc R G .
H32B H 0.3755 0.1108 0.3538 0.128 Uiso 1 1 calc R . .
H32C H 0.2976 0.0781 0.3419 0.128 Uiso 1 1 calc R . .
C33 C 0.0743(3) 0.3045(2) 0.3624(2) 0.0222(7) Uani 1 1 d . G .
H33A H 0.0617 0.2663 0.3378 0.027 Uiso 1 1 calc R . .
H33B H 0.0147 0.3390 0.3854 0.027 Uiso 1 1 calc R . .
C34 C 0.1301(3) 0.3463(2) 0.3053(2) 0.0211(7) Uani 1 1 d . . .
C35 C 0.1406(3) 0.3397(2) 0.2314(2) 0.0253(8) Uani 1 1 d . G .
H35A H 0.1201 0.3000 0.2152 0.030 Uiso 1 1 calc R . .
C36 C 0.1867(3) 0.3822(2) 0.1790(2) 0.0270(8) Uani 1 1 d . . .
C37 C 0.2204(3) 0.4338(2) 0.2030(2) 0.0241(8) Uani 1 1 d . G .
H37A H 0.2520 0.4656 0.1666 0.029 Uiso 1 1 calc R . .
C38 C 0.2115(3) 0.4420(2) 0.27614(19) 0.0203(7) Uani 1 1 d . . .
C39 C 0.1678(3) 0.3966(2) 0.32674(19) 0.0190(7) Uani 1 1 d . G .
C40 C 0.1965(3) 0.3765(3) 0.0975(2) 0.0329(10) Uani 1 1 d . G .
C41 C 0.1703(4) 0.3099(3) 0.0803(2) 0.0435(12) Uani 1 1 d . . .
H41A H 0.1067 0.3126 0.1076 0.065 Uiso 1 1 calc R G .
H41B H 0.2107 0.2651 0.0939 0.065 Uiso 1 1 calc R . .
H41C H 0.1765 0.3091 0.0284 0.065 Uiso 1 1 calc R . .
C42 C 0.2965(4) 0.3700(4) 0.0533(3) 0.0586(18) Uani 1 1 d . . .
H42A H 0.3021 0.3667 0.0017 0.088 Uiso 1 1 calc R G .
H42B H 0.3365 0.3258 0.0683 0.088 Uiso 1 1 calc R . .
H42C H 0.3145 0.4134 0.0617 0.088 Uiso 1 1 calc R . .
C43 C 0.1366(4) 0.4465(3) 0.0737(3) 0.0479(13) Uani 1 1 d . . .
H43A H 0.0725 0.4520 0.1014 0.072 Uiso 1 1 calc R G .
H43B H 0.1426 0.4436 0.0220 0.072 Uiso 1 1 calc R . .
H43C H 0.1561 0.4890 0.0826 0.072 Uiso 1 1 calc R . .
C44 C 0.2403(3) 0.5032(2) 0.3020(2) 0.0213(7) Uani 1 1 d . G .
H44A H 0.1847 0.5440 0.3194 0.026 Uiso 1 1 calc R . .
H44B H 0.2810 0.5217 0.2595 0.026 Uiso 1 1 calc R . .
C45 C -0.0986(3) 0.2926(2) 0.8286(2) 0.0278(9) Uani 1 1 d . . .
C46 C -0.0610(3) 0.2537(3) 0.8816(2) 0.0343(10) Uani 1 1 d . . .
H46A H -0.0734 0.2769 0.9266 0.041 Uiso 1 1 calc R . .
C47 C -0.0061(4) 0.1821(3) 0.8711(3) 0.0412(12) Uani 1 1 d . B .
C48 C 0.0107(4) 0.1496(3) 0.8049(3) 0.0389(11) Uani 1 1 d . . .
H48A H 0.0490 0.1010 0.7963 0.047 Uiso 1 1 calc R . .
C49 C -0.0269(3) 0.1860(2) 0.7505(2) 0.0303(9) Uani 1 1 d . . .
C50 C -0.0804(3) 0.2581(2) 0.7628(2) 0.0262(8) Uani 1 1 d . . .
C51 C 0.0332(5) 0.1416(4) 0.9324(3) 0.0546(15) Uani 1 1 d . . .
C52 C 0.1041(13) 0.0642(7) 0.9064(8) 0.059(4) Uiso 0.55(3) 1 d P B 1
C53 C -0.0392(10) 0.1259(10) 0.9939(8) 0.052(4) Uiso 0.55(3) 1 d P B 1
C52A C 0.063(2) 0.0630(11) 0.9237(13) 0.078(6) Uiso 0.45(3) 1 d P B 2
C53A C -0.0595(10) 0.1552(11) 1.0097(8) 0.044(4) Uiso 0.45(3) 1 d P B 2
C54 C 0.0890(5) 0.1850(5) 0.9545(4) 0.071(2) Uani 1 1 d . B .
H54A H 0.1414 0.1883 0.9134 0.107 Uiso 1 1 calc R . .
H54B H 0.1109 0.1601 0.9950 0.107 Uiso 1 1 calc R . .
H54C H 0.0505 0.2345 0.9694 0.107 Uiso 1 1 calc R . .
C55 C -0.0145(3) 0.1459(2) 0.6816(3) 0.0327(9) Uani 1 1 d . . .
H55A H -0.0219 0.1820 0.6422 0.039 Uiso 1 1 calc R . .
H55B H 0.0481 0.1128 0.6666 0.039 Uiso 1 1 calc R . .
C56 C -0.0842(3) 0.1015(2) 0.6937(2) 0.0330(9) Uani 1 1 d . . .
C57 C -0.0684(4) 0.0322(2) 0.7265(3) 0.0351(10) Uani 1 1 d . . .
H57A H -0.0103 0.0113 0.7348 0.042 Uiso 1 1 calc R . .
C58 C -0.1338(4) -0.0070(3) 0.7474(3) 0.0396(11) Uani 1 1 d . . .
C59 C -0.2172(4) 0.0241(3) 0.7323(3) 0.0391(11) Uani 1 1 d . . .
H59A H -0.2632 -0.0018 0.7461 0.047 Uiso 1 1 calc R . .
C60 C -0.2352(4) 0.0914(2) 0.6978(3) 0.0361(10) Uani 1 1 d . . .
C61 C -0.1686(3) 0.1303(2) 0.6788(2) 0.0333(10) Uani 1 1 d . . .
C62 C -0.1139(5) -0.0818(3) 0.7858(3) 0.0515(14) Uani 1 1 d . . .
C63 C -0.0399(7) -0.1368(4) 0.7309(5) 0.090(3) Uani 1 1 d . . .
H63A H 0.0159 -0.1198 0.7145 0.134 Uiso 1 1 calc R . .
H63B H -0.0620 -0.1405 0.6892 0.134 Uiso 1 1 calc R . .
H63C H -0.0265 -0.1851 0.7540 0.134 Uiso 1 1 calc R . .
C64 C -0.1973(7) -0.1147(4) 0.8063(5) 0.088(3) Uani 1 1 d . . .
H64A H -0.2483 -0.0826 0.8414 0.132 Uiso 1 1 calc R . .
H64B H -0.1808 -0.1635 0.8276 0.132 Uiso 1 1 calc R . .
H64C H -0.2157 -0.1187 0.7627 0.132 Uiso 1 1 calc R . .
C65 C -0.0768(9) -0.0774(5) 0.8470(5) 0.117(5) Uani 1 1 d . . .
H65A H -0.0234 -0.0575 0.8299 0.176 Uiso 1 1 calc R . .
H65B H -0.0588 -0.1267 0.8672 0.176 Uiso 1 1 calc R . .
H65C H -0.1239 -0.0453 0.8846 0.176 Uiso 1 1 calc R . .
C66 C -0.3290(4) 0.1236(3) 0.6850(3) 0.0432(12) Uani 1 1 d . . .
H66A H -0.3233 0.1584 0.6437 0.052 Uiso 1 1 calc R . .
H66B H -0.3506 0.0835 0.6719 0.052 Uiso 1 1 calc R . .
C67 C -0.3982(4) 0.1627(3) 0.7503(3) 0.0433(12) Uani 1 1 d . . .
C68 C -0.4544(4) 0.1263(3) 0.8017(4) 0.065(2) Uani 1 1 d . . .
H68A H -0.4505 0.0768 0.7923 0.078 Uiso 1 1 calc R . .
C69 C -0.5147(4) 0.1580(4) 0.8648(4) 0.070(2) Uani 1 1 d . C .
C70 C -0.5191(4) 0.2295(4) 0.8770(3) 0.0561(17) Uani 1 1 d . . .
H70A H -0.5602 0.2528 0.9203 0.067 Uiso 1 1 calc R . .
C71 C -0.4652(3) 0.2692(3) 0.8278(3) 0.0384(11) Uani 1 1 d . . .
C72 C -0.4041(3) 0.2356(3) 0.7643(2) 0.0324(10) Uani 1 1 d . . .
C73 C -0.5733(5) 0.1128(5) 0.9183(6) 0.135(6) Uani 1 1 d D . .
C74 C -0.5247(7) 0.0330(4) 0.9174(4) 0.090(3) Uani 1 1 d D C .
C75 C -0.6729(9) 0.1531(8) 0.9393(8) 0.058(4) Uiso 0.466(15) 1 d PD C 1
C76 C -0.5646(9) 0.1353(7) 1.0041(7) 0.049(3) Uiso 0.466(15) 1 d PD C 1
C75A C -0.6342(9) 0.0874(7) 0.8649(7) 0.064(4) Uiso 0.534(15) 1 d PD C 2
C76A C -0.6404(12) 0.1451(9) 0.9762(9) 0.085(5) Uiso 0.534(15) 1 d PD C 2
C77 C -0.4741(3) 0.3486(3) 0.8444(3) 0.0391(11) Uani 1 1 d . . .
H77A H -0.4654 0.3763 0.7983 0.047 Uiso 1 1 calc R . .
H77B H -0.5373 0.3700 0.8745 0.047 Uiso 1 1 calc R . .
C78 C -0.4081(3) 0.3601(3) 0.8831(2) 0.0370(11) Uani 1 1 d . . .
C79 C -0.4371(3) 0.3734(4) 0.9574(3) 0.0487(14) Uani 1 1 d . . .
H79A H -0.4982 0.3735 0.9831 0.058 Uiso 1 1 calc R . .
C80 C -0.3805(4) 0.3865(4) 0.9955(3) 0.0494(14) Uani 1 1 d . . .
C81 C -0.2914(3) 0.3858(3) 0.9557(2) 0.0396(11) Uani 1 1 d . . .
H81A H -0.2511 0.3946 0.9801 0.048 Uiso 1 1 calc R . .
C82 C -0.2592(3) 0.3727(3) 0.8817(2) 0.0315(9) Uani 1 1 d . . .
C83 C -0.3179(3) 0.3596(3) 0.8451(2) 0.0307(9) Uani 1 1 d . . .
C84 C -0.4103(4) 0.4002(5) 1.0774(3) 0.063(2) Uani 1 1 d . . .
C85 C -0.3655(5) 0.3302(6) 1.1131(3) 0.086(3) Uani 1 1 d . . .
H85A H -0.3836 0.3370 1.1657 0.130 Uiso 1 1 calc R . .
H85B H -0.2987 0.3199 1.0944 0.130 Uiso 1 1 calc R . .
H85C H -0.3855 0.2889 1.1021 0.130 Uiso 1 1 calc R . .
C86 C -0.3796(5) 0.4646(5) 1.0940(3) 0.075(2) Uani 1 1 d . . .
H86A H -0.3990 0.4725 1.1465 0.113 Uiso 1 1 calc R . .
H86B H -0.4072 0.5088 1.0700 0.113 Uiso 1 1 calc R . .
H86C H -0.3127 0.4539 1.0764 0.113 Uiso 1 1 calc R . .
C87 C -0.5150(4) 0.4168(6) 1.1083(3) 0.082(3) Uani 1 1 d . . .
H87A H -0.5319 0.4249 1.1607 0.123 Uiso 1 1 calc R . .
H87B H -0.5356 0.3751 1.0990 0.123 Uiso 1 1 calc R . .
H87C H -0.5441 0.4609 1.0850 0.123 Uiso 1 1 calc R . .
C88 C -0.1594(3) 0.3694(3) 0.8427(2) 0.0298(9) Uani 1 1 d . . .
H88A H -0.1564 0.3957 0.7959 0.036 Uiso 1 1 calc R . .
H88B H -0.1356 0.3954 0.8722 0.036 Uiso 1 1 calc R . .
C89 C -0.1053(13) 0.3823(10) 0.1411(10) 0.170(6) Uiso 1 1 d . . .
H89A H -0.1602 0.4177 0.1323 0.204 Uiso 1 1 calc R . .
H89B H -0.0513 0.3819 0.0993 0.204 Uiso 1 1 calc R . .
C90 C -0.1172(12) 0.3186(10) 0.1561(9) 0.165(6) Uiso 1 1 d . . .
H90A H -0.0575 0.2819 0.1392 0.198 Uiso 1 1 calc R . .
H90B H -0.1581 0.3104 0.1291 0.198 Uiso 1 1 calc R . .
C91 C -0.1574(10) 0.3061(8) 0.2351(8) 0.142(5) Uiso 1 1 d . . .
H91A H -0.1368 0.2531 0.2456 0.170 Uiso 1 1 calc R . .
H91B H -0.2249 0.3191 0.2454 0.170 Uiso 1 1 calc R . .
C92 C -0.1327(8) 0.3499(6) 0.2874(6) 0.098(3) Uiso 1 1 d . . .
H92A H -0.0866 0.3201 0.3109 0.117 Uiso 1 1 calc R . .
H92B H -0.1864 0.3798 0.3233 0.117 Uiso 1 1 calc R . .
C93 C -0.0374(5) 0.1489(4) 0.4769(4) 0.0574(15) Uani 1 1 d . E .
H93A H -0.0301 0.1460 0.5264 0.069 Uiso 1 1 calc R . .
H93B H 0.0242 0.1386 0.4417 0.069 Uiso 1 1 calc R . .
C94 C -0.0873(6) 0.0940(4) 0.4683(5) 0.074(2) Uani 1 1 d . . .
H94A H -0.0431 0.0509 0.4406 0.089 Uiso 1 1 calc R D 1
H94B H -0.1177 0.0767 0.5165 0.089 Uiso 1 1 calc R D 1
C95 C -0.1565(18) 0.1289(14) 0.4296(17) 0.079(9) Uiso 0.36(3) 1 d P E 1
C95A C -0.1838(9) 0.1414(7) 0.4761(8) 0.066(4) Uiso 0.64(3) 1 d P E 2
C96 C -0.1710(6) 0.2105(5) 0.4484(5) 0.090(3) Uani 1 1 d . . .
H96A H -0.1832 0.2424 0.4072 0.108 Uiso 1 1 calc R E 1
H96B H -0.2248 0.2253 0.4911 0.108 Uiso 1 1 calc R E 1
C97 C 0.5011(4) 0.1857(3) 0.2687(3) 0.0442(12) Uani 1 1 d . G .
H97A H 0.5180 0.1505 0.3064 0.053 Uiso 1 1 calc R . .
H97B H 0.5490 0.2123 0.2502 0.053 Uiso 1 1 calc R . .
C98 C 0.4918(5) 0.1457(4) 0.2078(4) 0.0640(18) Uani 1 1 d . . .
H98A H 0.4699 0.1015 0.2257 0.077 Uiso 1 1 calc R G .
H98B H 0.5504 0.1312 0.1694 0.077 Uiso 1 1 calc R . .
C99 C 0.4199(5) 0.2047(6) 0.1811(4) 0.083(3) Uani 1 1 d . G .
H99A H 0.3680 0.1854 0.1805 0.100 Uiso 1 1 calc R F 1
H99B H 0.4471 0.2212 0.1317 0.100 Uiso 1 1 calc R F 1
C100 C 0.3855(8) 0.2726(7) 0.2387(5) 0.043(4) Uiso 0.55(3) 1 d P G 1
C10A C 0.3651(9) 0.2446(8) 0.2382(6) 0.037(4) Uiso 0.45(3) 1 d P G 2
C101 C 0.5230(5) 0.1921(4) 0.4871(4) 0.0653(18) Uani 1 1 d . G .
H10F H 0.5736 0.2143 0.4618 0.078 Uiso 1 1 calc R . .
H10G H 0.5231 0.1530 0.4560 0.078 Uiso 1 1 calc R . .
C102 C 0.5348(6) 0.1615(5) 0.5565(5) 0.093(3) Uani 1 1 d . . .
H10H H 0.6003 0.1433 0.5549 0.111 Uiso 1 1 calc R G .
H10I H 0.5043 0.1214 0.5725 0.111 Uiso 1 1 calc R . .
C103 C 0.4873(6) 0.2291(5) 0.6048(5) 0.083(3) Uani 1 1 d . G .
H10J H 0.4683 0.2150 0.6565 0.100 Uiso 1 1 calc R . .
H10K H 0.5275 0.2623 0.5990 0.100 Uiso 1 1 calc R . .
C104 C 0.4071(4) 0.2636(4) 0.5777(4) 0.0619(17) Uani 1 1 d . G .
H10L H 0.3550 0.2430 0.6027 0.074 Uiso 1 1 calc R . .
H10M H 0.3880 0.3174 0.5855 0.074 Uiso 1 1 calc R . .
O1S O -0.3167(9) 0.1455(8) 1.0310(7) 0.192(5) Uiso 1 1 d . . .
C1S C 0.6957(18) -0.0793(14) 0.2991(14) 0.268(12) Uiso 1 1 d . . .
H1SA H 0.6354 -0.0818 0.2969 0.403 Uiso 1 1 calc R . .
H1SB H 0.7040 -0.0969 0.3465 0.403 Uiso 1 1 calc R . .
H1SC H 0.7435 -0.1102 0.2610 0.403 Uiso 1 1 calc R . .
C2S C 0.7027(10) 0.0087(8) 0.2868(8) 0.140(5) Uiso 1 1 d . . .
H2SA H 0.6928 0.0219 0.2385 0.168 Uiso 1 1 calc R . .
H2SB H 0.6465 0.0368 0.3219 0.168 Uiso 1 1 calc R . .
C3S C 0.7714(13) 0.0445(10) 0.2890(10) 0.175(6) Uiso 1 1 d . . .
H3SA H 0.7855 0.0310 0.3358 0.210 Uiso 1 1 calc R . .
H3SB H 0.8274 0.0217 0.2507 0.210 Uiso 1 1 calc R . .
C4S C 0.7582(12) 0.1196(9) 0.2814(9) 0.160(6) Uiso 1 1 d . . .
H4SA H 0.8021 0.1360 0.2996 0.192 Uiso 1 1 calc R . .
H4SB H 0.6952 0.1457 0.3084 0.192 Uiso 1 1 calc R . .
C5S C 0.7735(13) 0.1333(11) 0.2046(11) 0.199(8) Uiso 1 1 d . . .
H5SA H 0.7651 0.1861 0.1952 0.298 Uiso 1 1 calc R . .
H5SB H 0.7297 0.1164 0.1876 0.298 Uiso 1 1 calc R . .
H5SC H 0.8360 0.1067 0.1789 0.298 Uiso 1 1 calc R . .
C6S C -0.2811(11) 0.1854(8) 0.9498(8) 0.142(5) Uiso 1 1 d . . .
H6SA H -0.3331 0.2238 0.9400 0.171 Uiso 1 1 calc R . .
H6SB H -0.2330 0.2092 0.9509 0.171 Uiso 1 1 calc R . .
C7S C -0.2490(11) 0.1370(8) 0.8989(9) 0.145(5) Uiso 1 1 d . . .
H7SA H -0.1814 0.1196 0.8856 0.174 Uiso 1 1 calc R . .
H7SB H -0.2694 0.1549 0.8552 0.174 Uiso 1 1 calc R . .
C8S C -0.2987(12) 0.0742(10) 0.9433(10) 0.169(6) Uiso 1 1 d . . .
H8SA H -0.3649 0.0872 0.9471 0.203 Uiso 1 1 calc R . .
H8SB H -0.2688 0.0249 0.9215 0.203 Uiso 1 1 calc R . .
C9S C -0.2834(12) 0.0790(10) 1.0055(9) 0.157(5) Uiso 1 1 d . . .
H9SA H -0.3114 0.0451 1.0406 0.189 Uiso 1 1 calc R . .
H9SB H -0.2166 0.0638 0.9994 0.189 Uiso 1 1 calc R . .

loop_
_atom_site_aniso_label
_atom_site_aniso_U_11
_atom_site_aniso_U_22
_atom_site_aniso_U_33
_atom_site_aniso_U_23
_atom_site_aniso_U_13
_atom_site_aniso_U_12
Mo1 0.01556(16) 0.01711(16) 0.01020(15) 0.00192(10) -0.00290(11) -0.00576(11)
K1 0.0804(12) 0.1092(15) 0.0608(10) -0.0015(10) -0.0187(9) -0.0020(11)
K2 0.0273(4) 0.0247(4) 0.0245(4) 0.0064(3) -0.0064(3) -0.0120(3)
K3 0.0215(4) 0.0248(4) 0.0231(4) 0.0011(3) -0.0056(3) -0.0031(3)
O1 0.0178(12) 0.0194(12) 0.0192(12) 0.0025(10) -0.0039(10) -0.0071(10)
O2 0.0189(12) 0.0201(12) 0.0134(11) 0.0038(9) -0.0054(9) -0.0067(10)
O3 0.0190(12) 0.0197(12) 0.0194(12) 0.0022(10) -0.0045(10) -0.0069(10)
O4 0.0195(12) 0.0193(12) 0.0114(11) 0.0010(9) -0.0035(9) -0.0059(10)
O5 0.0196(13) 0.0249(13) 0.0158(12) 0.0022(10) -0.0033(10) -0.0049(10)
O6 0.0282(15) 0.0329(15) 0.0165(13) 0.0090(11) -0.0038(11) -0.0081(12)
O7 0.0446(19) 0.0269(15) 0.0413(18) 0.0150(14) -0.0186(15) -0.0145(14)
O8 0.0364(16) 0.0356(16) 0.0236(14) 0.0096(12) -0.0102(12) -0.0198(13)
O9 0.0273(14) 0.0347(16) 0.0188(13) 0.0037(11) -0.0036(11) -0.0127(12)
O10 0.112(7) 0.292(16) 0.260(15) -0.078(13) -0.089(9) 0.048(9)
O11 0.069(3) 0.055(2) 0.045(2) -0.0094(18) -0.011(2) -0.024(2)
O12 0.0389(18) 0.0376(17) 0.0349(17) 0.0130(14) -0.0140(14) -0.0175(14)
O13 0.0308(17) 0.0382(18) 0.0374(18) -0.0094(14) -0.0042(14) -0.0023(14)
O14 0.050(2) 0.058(2) 0.052(2) 0.0055(19) -0.0262(19) 0.0066(19)
C1 0.0220(17) 0.0208(17) 0.0139(16) 0.0038(13) -0.0048(13) -0.0101(14)
C2 0.0235(18) 0.0282(19) 0.0128(16) 0.0007(14) -0.0011(14) -0.0118(15)
C3 0.0164(17) 0.0245(18) 0.0210(18) 0.0011(14) -0.0029(14) -0.0093(14)
C4 0.0220(18) 0.0254(18) 0.0160(16) 0.0032(14) -0.0068(14) -0.0119(15)
C5 0.0247(18) 0.0192(16) 0.0133(16) 0.0020(13) -0.0028(14) -0.0120(14)
C6 0.0174(16) 0.0164(16) 0.0174(16) 0.0037(13) -0.0031(13) -0.0069(13)
C7 0.0177(18) 0.036(2) 0.025(2) -0.0030(17) -0.0015(15) -0.0089(16)
C8 0.024(2) 0.043(3) 0.037(2) -0.012(2) -0.0043(18) -0.0023(18)
C9 0.021(2) 0.052(3) 0.039(2) 0.002(2) -0.0016(18) -0.016(2)
C10 0.0197(19) 0.039(2) 0.037(2) -0.0019(19) -0.0095(17) -0.0053(17)
C11 0.0224(18) 0.0244(18) 0.0149(16) 0.0002(14) -0.0033(14) -0.0100(14)
C12 0.0193(17) 0.0266(18) 0.0133(16) 0.0013(14) -0.0021(13) -0.0077(14)
C13 0.0259(19) 0.033(2) 0.0163(17) 0.0009(15) -0.0061(15) -0.0117(16)
C14 0.029(2) 0.041(2) 0.0178(18) 0.0062(17) -0.0094(16) -0.0147(18)
C15 0.031(2) 0.034(2) 0.0179(18) 0.0103(16) -0.0090(16) -0.0144(17)
C16 0.0223(18) 0.0253(18) 0.0194(17) 0.0031(15) -0.0067(14) -0.0102(15)
C17 0.0190(17) 0.0240(18) 0.0121(15) 0.0032(13) -0.0049(13) -0.0052(14)
C18 0.052(3) 0.060(3) 0.023(2) 0.014(2) -0.021(2) -0.032(3)
C19 0.082(4) 0.093(5) 0.028(2) 0.016(3) -0.031(3) -0.055(4)
C20 0.078(5) 0.074(4) 0.055(4) 0.029(3) -0.047(3) -0.025(4)
C21 0.072(4) 0.094(5) 0.020(2) 0.007(3) -0.014(2) -0.045(4)
C22 0.032(2) 0.032(2) 0.0192(18) 0.0075(16) -0.0102(16) -0.0183(17)
C23 0.0253(19) 0.0216(18) 0.0223(18) 0.0064(14) -0.0076(15) -0.0124(15)
C24 0.034(2) 0.0207(18) 0.035(2) 0.0084(16) -0.0186(18) -0.0102(16)
C25 0.033(2) 0.0169(18) 0.046(3) -0.0010(17) -0.0167(19) -0.0066(16)
C26 0.027(2) 0.0241(19) 0.031(2) -0.0045(16) -0.0077(16) -0.0094(16)
C27 0.0213(18) 0.0218(17) 0.0211(18) 0.0013(14) -0.0067(14) -0.0109(14)
C28 0.0192(17) 0.0190(16) 0.0192(17) 0.0031(14) -0.0040(14) -0.0094(14)
C29 0.051(3) 0.021(2) 0.068(4) -0.006(2) -0.032(3) 0.003(2)
C32 0.064(4) 0.033(3) 0.111(6) 0.004(3) 0.023(4) 0.013(3)
C33 0.0243(18) 0.0261(19) 0.0186(17) -0.0014(15) -0.0059(14) -0.0102(15)
C34 0.0217(18) 0.0274(19) 0.0149(17) 0.0010(14) -0.0052(14) -0.0079(15)
C35 0.026(2) 0.032(2) 0.0190(18) -0.0039(16) -0.0082(15) -0.0070(16)
C36 0.029(2) 0.037(2) 0.0144(17) -0.0006(16) -0.0052(15) -0.0093(17)
C37 0.0228(18) 0.036(2) 0.0135(17) 0.0009(15) -0.0028(14) -0.0093(16)
C38 0.0204(17) 0.0269(19) 0.0143(16) 0.0011(14) -0.0055(14) -0.0069(14)
C39 0.0202(17) 0.0242(18) 0.0118(16) -0.0006(13) -0.0040(13) -0.0048(14)
C40 0.036(2) 0.052(3) 0.0139(18) -0.0015(18) -0.0066(16) -0.016(2)
C41 0.064(3) 0.052(3) 0.019(2) -0.005(2) -0.010(2) -0.022(3)
C42 0.050(3) 0.114(6) 0.017(2) -0.011(3) -0.001(2) -0.036(3)
C43 0.073(4) 0.055(3) 0.026(2) 0.002(2) -0.027(2) -0.020(3)
C44 0.0240(18) 0.0276(19) 0.0149(16) 0.0060(14) -0.0065(14) -0.0118(15)
C45 0.025(2) 0.037(2) 0.025(2) 0.0110(17) -0.0084(16) -0.0171(17)
C46 0.037(2) 0.049(3) 0.025(2) 0.0108(19) -0.0123(18) -0.023(2)
C47 0.050(3) 0.048(3) 0.038(3) 0.021(2) -0.025(2) -0.025(2)
C48 0.044(3) 0.033(2) 0.046(3) 0.016(2) -0.022(2) -0.015(2)
C49 0.033(2) 0.033(2) 0.027(2) 0.0111(17) -0.0092(17) -0.0157(18)
C50 0.027(2) 0.033(2) 0.0205(18) 0.0102(16) -0.0061(15) -0.0158(17)
C51 0.066(4) 0.062(4) 0.053(3) 0.034(3) -0.040(3) -0.030(3)
C54 0.071(4) 0.104(6) 0.060(4) 0.034(4) -0.045(4) -0.040(4)
C55 0.031(2) 0.030(2) 0.034(2) 0.0063(18) -0.0079(18) -0.0067(18)
C56 0.043(3) 0.026(2) 0.029(2) 0.0028(17) -0.0103(19) -0.0085(18)
C57 0.046(3) 0.025(2) 0.033(2) 0.0035(18) -0.013(2) -0.0063(19)
C58 0.063(3) 0.025(2) 0.035(2) 0.0056(18) -0.020(2) -0.014(2)
C59 0.060(3) 0.028(2) 0.039(3) 0.0082(19) -0.020(2) -0.021(2)
C60 0.050(3) 0.027(2) 0.038(2) 0.0052(19) -0.020(2) -0.016(2)
C61 0.047(3) 0.025(2) 0.030(2) 0.0057(17) -0.014(2) -0.0124(19)
C62 0.078(4) 0.030(2) 0.061(4) 0.017(2) -0.038(3) -0.022(3)
C63 0.150(9) 0.030(3) 0.091(6) 0.005(3) -0.053(6) -0.009(4)
C64 0.124(7) 0.056(4) 0.104(6) 0.043(4) -0.055(6) -0.045(5)
C65 0.255(14) 0.068(5) 0.100(6) 0.053(5) -0.134(9) -0.085(7)
C66 0.057(3) 0.034(2) 0.054(3) 0.015(2) -0.030(3) -0.025(2)
C67 0.037(3) 0.046(3) 0.057(3) 0.025(2) -0.025(2) -0.021(2)
C68 0.042(3) 0.049(3) 0.117(6) 0.051(4) -0.041(4) -0.029(3)
C69 0.028(3) 0.072(4) 0.099(5) 0.060(4) -0.013(3) -0.018(3)
C70 0.027(2) 0.083(4) 0.054(3) 0.039(3) -0.011(2) -0.019(3)
C71 0.027(2) 0.058(3) 0.038(2) 0.021(2) -0.0178(19) -0.021(2)
C72 0.032(2) 0.042(2) 0.033(2) 0.0199(19) -0.0189(19) -0.0229(19)
C73 0.043(4) 0.114(7) 0.220(13) 0.126(9) -0.023(6) -0.028(4)
C74 0.157(9) 0.086(5) 0.061(4) 0.041(4) -0.041(5) -0.088(6)
C77 0.026(2) 0.067(3) 0.026(2) 0.003(2) -0.0069(18) -0.016(2)
C78 0.026(2) 0.064(3) 0.023(2) 0.004(2) -0.0075(17) -0.015(2)
C79 0.025(2) 0.098(5) 0.023(2) -0.001(3) -0.0026(18) -0.020(3)
C80 0.032(3) 0.095(5) 0.020(2) -0.001(2) -0.0028(18) -0.018(3)
C81 0.030(2) 0.067(3) 0.026(2) -0.001(2) -0.0096(18) -0.018(2)
C82 0.029(2) 0.044(3) 0.023(2) 0.0038(18) -0.0072(17) -0.0130(19)
C83 0.029(2) 0.043(2) 0.0209(19) 0.0035(17) -0.0059(16) -0.0120(18)
C84 0.036(3) 0.133(6) 0.018(2) -0.008(3) -0.003(2) -0.022(3)
C85 0.067(5) 0.164(9) 0.025(3) 0.017(4) -0.012(3) -0.031(5)
C86 0.049(4) 0.142(7) 0.033(3) -0.034(4) -0.004(3) -0.020(4)
C87 0.039(3) 0.183(9) 0.022(3) -0.015(4) 0.003(2) -0.032(4)
C88 0.028(2) 0.040(2) 0.025(2) 0.0013(17) -0.0073(17) -0.0151(18)
C93 0.060(4) 0.061(4) 0.058(4) -0.006(3) -0.010(3) -0.032(3)
C94 0.097(6) 0.063(4) 0.082(5) 0.013(4) -0.028(4) -0.052(4)
C96 0.090(6) 0.095(6) 0.093(6) -0.041(5) -0.050(5) -0.001(5)
C97 0.036(3) 0.040(3) 0.050(3) -0.013(2) -0.006(2) -0.001(2)
C98 0.057(4) 0.070(4) 0.054(4) -0.029(3) 0.001(3) -0.009(3)
C99 0.057(4) 0.147(8) 0.050(4) -0.019(4) -0.018(3) -0.026(5)
C101 0.055(4) 0.059(4) 0.071(4) -0.001(3) -0.026(3) 0.013(3)
C102 0.091(6) 0.090(6) 0.086(6) -0.019(5) -0.060(5) 0.037(5)
C103 0.086(6) 0.090(6) 0.074(5) -0.011(4) -0.050(4) 0.010(4)
C104 0.048(3) 0.067(4) 0.055(4) 0.004(3) -0.018(3) 0.013(3)

loop_
_atom_type_symbol
_atom_type_description
_atom_type_scat_dispersion_real
_atom_type_scat_dispersion_imag
_atom_type_scat_source
C C 0.0033 0.0016 'International Tables Vol C Tables 4.2.6.8 and 6.1.1.4'
H H 0.0000 0.0000 'International Tables Vol C Tables 4.2.6.8 and 6.1.1.4'
O O 0.0106 0.0060 'International Tables Vol C Tables 4.2.6.8 and 6.1.1.4'
K K 0.2009 0.2494 'International Tables Vol C Tables 4.2.6.8 and 6.1.1.4'
Mo Mo -1.6832 0.6857 'International Tables Vol C Tables 4.2.6.8 and 6.1.1.4'

loop_
_geom_angle_atom_site_label_1
_geom_angle_atom_site_label_2
_geom_angle_atom_site_label_3
_geom_angle
_geom_angle_site_symmetry_1
_geom_angle_site_symmetry_3
O5 Mo1 O5 106.52(9) 2_566 .
O5 Mo1 O3 94.66(11) 2_566 .
O5 Mo1 O3 92.89(11) . .
O5 Mo1 O2 87.23(10) 2_566 .
O5 Mo1 O2 166.20(10) . .
O3 Mo1 O2 84.68(10) . .
O5 Mo1 O4 165.40(10) 2_566 .
O5 Mo1 O4 88.05(10) . .
O3 Mo1 O4 85.39(10) . .
O2 Mo1 O4 78.22(10) . .
O5 Mo1 O1 93.46(11) 2_566 .
O5 Mo1 O1 94.12(11) . .
O3 Mo1 O1 167.32(10) . .
O2 Mo1 O1 86.01(10) . .
O4 Mo1 O1 84.30(10) . .
O5 Mo1 Mo1 53.40(8) 2_566 2_566
O5 Mo1 Mo1 53.12(7) . 2_566
O3 Mo1 Mo1 96.31(8) . 2_566
O2 Mo1 Mo1 140.62(7) . 2_566
O4 Mo1 Mo1 141.16(7) . 2_566
O1 Mo1 Mo1 96.35(7) . 2_566
O5 Mo1 K3 126.74(8) 2_566 .
O5 Mo1 K3 126.73(8) . .
O3 Mo1 K3 82.99(8) . .
O2 Mo1 K3 39.51(7) . .
O4 Mo1 K3 38.72(7) . .
O1 Mo1 K3 84.35(7) . .
Mo1 Mo1 K3 179.29(2) 2_566 .
O5 K1 O10 129.2(3) . .
O5 K1 C12 72.77(10) . 2_566
O10 K1 C12 85.4(2) . 2_566
O5 K1 C34 75.75(10) . .
O10 K1 C34 82.4(2) . .
C12 K1 C34 126.61(12) 2_566 .
O5 K1 C39 62.65(9) . .
O10 K1 C39 107.2(2) . .
C12 K1 C39 131.09(11) 2_566 .
C34 K1 C39 25.05(9) . .
O5 K1 C13 97.71(11) . 2_566
O10 K1 C13 70.1(2) . 2_566
C12 K1 C13 25.00(9) 2_566 2_566
C34 K1 C13 138.44(13) . 2_566
C39 K1 C13 153.40(12) . 2_566
O5 K1 C17 59.62(9) . 2_566
O10 K1 C17 110.1(2) . 2_566
C12 K1 C17 24.98(9) 2_566 2_566
C34 K1 C17 131.25(11) . 2_566
C39 K1 C17 122.21(11) . 2_566
C13 K1 C17 43.31(10) 2_566 2_566
O5 K1 C35 100.26(11) . .
O10 K1 C35 67.5(2) . .
C12 K1 C35 138.77(13) 2_566 .
C34 K1 C35 24.57(9) . .
C39 K1 C35 42.84(9) . .
C13 K1 C35 136.23(13) 2_566 .
C17 K1 C35 153.45(12) 2_566 .
O5 K1 C16 72.83(10) . 2_566
O10 K1 C16 119.7(2) . 2_566
C12 K1 C16 43.78(10) 2_566 2_566
C34 K1 C16 148.50(11) . 2_566
C39 K1 C16 129.22(11) . 2_566
C13 K1 C16 50.20(10) 2_566 2_566
C17 K1 C16 24.48(9) 2_566 2_566
C35 K1 C16 172.06(12) . 2_566
O5 K1 C38 75.95(10) . .
O10 K1 C38 116.2(2) . .
C12 K1 C38 148.70(11) 2_566 .
C34 K1 C38 43.57(10) . .
C39 K1 C38 24.49(9) . .
C13 K1 C38 172.96(12) 2_566 .
C17 K1 C38 129.64(11) 2_566 .
C35 K1 C38 49.28(10) . .
C16 K1 C38 123.88(12) 2_566 .
O5 K1 C14 109.64(11) . 2_566
O10 K1 C14 79.6(2) . 2_566
C12 K1 C14 43.62(10) 2_566 2_566
C34 K1 C14 160.18(13) . 2_566
C39 K1 C14 171.82(12) . 2_566
C13 K1 C14 24.36(10) 2_566 2_566
C17 K1 C14 50.02(10) 2_566 2_566
C35 K1 C14 145.15(12) . 2_566
C16 K1 C14 42.79(10) 2_566 2_566
C38 K1 C14 155.41(13) . 2_566
O5 K1 C15 96.84(11) . 2_566
O10 K1 C15 103.3(2) . 2_566
C12 K1 C15 50.22(10) 2_566 2_566
C34 K1 C15 172.54(12) . 2_566
C39 K1 C15 149.46(12) . 2_566
C13 K1 C15 42.44(10) 2_566 2_566
C17 K1 C15 42.46(9) 2_566 2_566
C35 K1 C15 162.69(11) . 2_566
C16 K1 C15 24.05(9) 2_566 2_566
C38 K1 C15 134.34(12) . 2_566
C14 K1 C15 23.96(10) 2_566 2_566
O11 K2 O3 93.26(11) . .
O11 K2 O6 128.63(12) . .
O3 K2 O6 101.60(9) . .
O11 K2 O1 125.11(11) . 2_566
O3 K2 O1 62.31(8) . 2_566
O6 K2 O1 105.09(9) . 2_566
O11 K2 O12 90.61(12) . .
O3 K2 O12 145.55(9) . .
O6 K2 O12 102.49(9) . .
O1 K2 O12 87.76(9) 2_566 .
O11 K2 O7 75.66(12) . .
O3 K2 O7 141.55(9) . .
O6 K2 O7 62.26(9) . .
O1 K2 O7 152.10(9) 2_566 .
O12 K2 O7 72.34(9) . .
O11 K2 C28 77.20(12) . .
O3 K2 C28 24.48(8) . .
O6 K2 C28 97.23(9) . .
O1 K2 C28 86.77(8) 2_566 .
O12 K2 C28 160.28(10) . .
O7 K2 C28 118.30(10) . .
O11 K2 C6 126.03(12) . 2_566
O3 K2 C6 85.39(8) . 2_566
O6 K2 C6 104.18(9) . 2_566
O1 K2 C6 23.20(8) 2_566 2_566
O12 K2 C6 65.06(9) . 2_566
O7 K2 C6 131.02(10) . 2_566
C28 K2 C6 109.76(9) . 2_566
O4 K3 O2 56.93(8) . .
O4 K3 O14 160.72(11) . .
O2 K3 O14 104.23(11) . .
O4 K3 O13 104.69(9) . .
O2 K3 O13 161.45(9) . .
O14 K3 O13 94.28(12) . .
O4 K3 C2 75.35(9) . .
O2 K3 C2 92.22(9) . .
O14 K3 C2 103.57(12) . .
O13 K3 C2 84.53(10) . .
O4 K3 C26 74.55(9) . .
O2 K3 C26 93.92(9) . .
O14 K3 C26 113.83(13) . .
O13 K3 C26 77.14(10) . .
C2 K3 C26 139.16(10) . .
O4 K3 C39 21.27(8) . .
O2 K3 C39 78.20(8) . .
O14 K3 C39 174.87(12) . .
O13 K3 C39 83.45(9) . .
C2 K3 C39 71.69(9) . .
C26 K3 C39 70.20(10) . .
O4 K3 C25 94.52(9) . .
O2 K3 C25 94.62(10) . .
O14 K3 C25 90.90(13) . .
O13 K3 C25 83.69(11) . .
C2 K3 C25 161.96(11) . .
C26 K3 C25 23.63(11) . .
C39 K3 C25 93.40(10) . .
O4 K3 C24 93.90(9) . .
O2 K3 C24 74.67(9) . .
O14 K3 C24 83.74(12) . .
O13 K3 C24 106.66(11) . .
C2 K3 C24 166.35(10) . .
C26 K3 C24 40.97(10) . .
C39 K3 C24 101.31(10) . .
C25 K3 C24 23.66(11) . .
O4 K3 C1 52.91(8) . .
O2 K3 C1 73.69(8) . .
O14 K3 C1 121.82(12) . .
O13 K3 C1 97.74(10) . .
C2 K3 C1 23.67(9) . .
C26 K3 C1 124.35(10) . .
C39 K3 C1 54.22(9) . .
C25 K3 C1 146.85(10) . .
C24 K3 C1 143.33(10) . .
O4 K3 C27 52.57(9) . .
O2 K3 C27 74.40(9) . .
O14 K3 C27 131.14(12) . .
O13 K3 C27 92.56(10) . .
C2 K3 C27 125.25(9) . .
C26 K3 C27 23.67(9) . .
C39 K3 C27 53.72(9) . .
C25 K3 C27 42.03(10) . .
C24 K3 C27 48.14(10) . .
C1 K3 C27 104.96(9) . .
O4 K3 C3 94.53(9) . .
O2 K3 C3 91.30(9) . .
O14 K3 C3 80.89(12) . .
O13 K3 C3 92.89(10) . .
C2 K3 C3 23.67(9) . .
C26 K3 C3 162.48(10) . .
C39 K3 C3 94.61(9) . .
C25 K3 C3 170.87(10) . .
C24 K3 C3 155.95(10) . .
C1 K3 C3 41.94(9) . .
C27 K3 C3 146.90(9) . .
C6 O1 Mo1 116.0(2) . .
C6 O1 K2 103.09(19) . 2_566
Mo1 O1 K2 140.73(12) . 2_566
C17 O2 Mo1 130.9(2) . .
C17 O2 K3 117.1(2) . .
Mo1 O2 K3 111.93(10) . .
C28 O3 Mo1 117.1(2) . .
C28 O3 K2 99.37(19) . .
Mo1 O3 K2 142.88(12) . .
C39 O4 Mo1 134.5(2) . .
C39 O4 K3 112.6(2) . .
Mo1 O4 K3 112.91(10) . .
Mo1 O5 Mo1 73.48(9) 2_566 .
Mo1 O5 K1 145.28(13) 2_566 .
Mo1 O5 K1 141.21(13) . .
C50 O6 K2 154.0(3) . .
C61 O7 K2 152.3(3) . .
C89 O10 C92 116.9(13) . .
C89 O10 K1 143.4(12) . .
C92 O10 K1 99.5(7) . .
C93 O11 C96 107.2(5) . .
C93 O11 K2 114.7(3) . .
C96 O11 K2 114.5(4) . .
C100 O13 C97 107.2(5) . .
C100 O13 C10A 26.7(5) . .
C97 O13 C10A 105.0(5) . .
C100 O13 K3 110.5(5) . .
C97 O13 K3 139.4(3) . .
C10A O13 K3 115.4(5) . .
C101 O14 C104 108.2(4) . .
C101 O14 K3 136.8(4) . .
C104 O14 K3 114.4(3) . .
C2 C1 C6 118.8(3) . .
C2 C1 C44 120.0(3) . .
C6 C1 C44 121.1(3) . .
C2 C1 K3 76.7(2) . .
C6 C1 K3 81.2(2) . .
C44 C1 K3 114.8(2) . .
C1 C2 C3 122.6(3) . .
C1 C2 K3 79.6(2) . .
C3 C2 K3 80.0(2) . .
C4 C3 C2 117.3(3) . .
C4 C3 C7 122.3(3) . .
C2 C3 C7 120.4(3) . .
C4 C3 K3 80.8(2) . .
C2 C3 K3 76.3(2) . .
C7 C3 K3 113.5(2) . .
C5 C4 C3 122.4(3) . .
C5 C4 K3 80.7(2) . .
C3 C4 K3 75.9(2) . .
C4 C5 C6 119.2(3) . .
C4 C5 C11 120.0(3) . .
C6 C5 C11 120.7(3) . .
C4 C5 K3 76.5(2) . .
C6 C5 K3 76.5(2) . .
C11 C5 K3 117.9(2) . .
O1 C6 C1 120.8(3) . .
O1 C6 C5 119.5(3) . .
C1 C6 C5 119.6(3) . .
O1 C6 K2 53.71(16) . 2_566
C1 C6 K2 104.2(2) . 2_566
C5 C6 K2 111.3(2) . 2_566
O1 C6 K3 114.0(2) . .
C1 C6 K3 75.3(2) . .
C5 C6 K3 80.4(2) . .
K2 C6 K3 165.76(12) 2_566 .
C10 C7 C9 109.2(4) . .
C10 C7 C8 107.8(4) . .
C9 C7 C8 109.3(4) . .
C10 C7 C3 112.7(3) . .
C9 C7 C3 108.7(4) . .
C8 C7 C3 109.0(3) . .
C12 C11 C5 116.0(3) . .
C13 C12 C17 118.7(3) . .
C13 C12 C11 121.9(3) . .
C17 C12 C11 119.2(3) . .
C13 C12 K1 79.3(2) . 2_566
C17 C12 K1 80.5(2) . 2_566
C11 C12 K1 105.5(2) . 2_566
C12 C13 C14 121.9(4) . .
C12 C13 K1 75.7(2) . 2_566
C14 C13 K1 82.7(3) . 2_566
C15 C14 C13 117.9(4) . .
C15 C14 C18 119.2(4) . .
C13 C14 C18 122.9(4) . .
C15 C14 K1 78.3(3) . 2_566
C13 C14 K1 73.0(2) . 2_566
C18 C14 K1 117.4(3) . 2_566
C14 C15 C16 122.0(4) . .
C14 C15 K1 77.8(3) . 2_566
C16 C15 K1 76.9(2) . 2_566
C15 C16 C17 118.3(3) . .
C15 C16 C22 120.7(3) . .
C17 C16 C22 120.7(3) . .
C15 C16 K1 79.1(2) . 2_566
C17 C16 K1 74.9(2) . 2_566
C22 C16 K1 110.7(3) . 2_566
O2 C17 C12 119.5(3) . .
O2 C17 C16 119.5(3) . .
C12 C17 C16 121.1(3) . .
O2 C17 K1 116.9(2) . 2_566
C12 C17 K1 74.5(2) . 2_566
C16 C17 K1 80.6(2) . 2_566
O2 C17 K3 43.00(16) . .
C12 C17 K3 112.9(2) . .
C16 C17 K3 108.6(2) . .
K1 C17 K3 159.89(12) 2_566 .
C20 C18 C19 106.9(5) . .
C20 C18 C21 109.8(5) . .
C19 C18 C21 109.8(5) . .
C20 C18 C14 108.9(5) . .
C19 C18 C14 112.4(4) . .
C21 C18 C14 109.1(4) . .
C23 C22 C16 118.3(3) . .
C24 C23 C28 118.9(4) . .
C24 C23 C22 119.8(4) . .
C28 C23 C22 121.2(4) . .
C24 C23 K3 77.4(2) . .
C28 C23 K3 78.3(2) . .
C22 C23 K3 117.2(2) . .
C23 C24 C25 122.6(4) . .
C23 C24 K3 79.0(2) . .
C25 C24 K3 77.9(2) . .
C26 C25 C24 117.2(4) . .
C26 C25 C29 121.8(4) . .
C24 C25 C29 120.8(4) . .
C26 C25 K3 77.6(2) . .
C24 C25 K3 78.4(2) . .
C29 C25 K3 117.3(3) . .
C25 C26 C27 122.7(4) . .
C25 C26 K3 78.8(2) . .
C27 C26 K3 79.3(2) . .
C26 C27 C28 118.8(4) . .
C26 C27 C33 120.5(3) . .
C28 C27 C33 120.7(3) . .
C26 C27 K3 77.0(2) . .
C28 C27 K3 78.8(2) . .
C33 C27 K3 116.2(2) . .
O3 C28 C23 120.3(3) . .
O3 C28 C27 119.9(3) . .
C23 C28 C27 119.7(4) . .
O3 C28 K2 56.14(16) . .
C23 C28 K2 101.0(2) . .
C27 C28 K2 112.7(2) . .
O3 C28 K3 114.0(2) . .
C23 C28 K3 78.0(2) . .
C27 C28 K3 77.4(2) . .
K2 C28 K3 168.15(13) . .
C31 C29 C32 114.6(7) . .
C31 C29 C25 112.6(7) . .
C32 C29 C25 112.0(5) . .
C31 C29 C30A 81.7(9) . .
C32 C29 C30A 120.3(8) . .
C25 C29 C30A 112.3(7) . .
C31 C29 C30 114.6(8) . .
C32 C29 C30 93.5(7) . .
C25 C29 C30 107.9(6) . .
C30A C29 C30 35.3(7) . .
C31 C29 C31A 25.4(6) . .
C32 C29 C31A 99.0(6) . .
C25 C29 C31A 103.9(6) . .
C30A C29 C31A 107.0(8) . .
C30 C29 C31A 138.3(7) . .
C34 C33 C27 116.7(3) . .
C39 C34 C35 118.4(3) . .
C39 C34 C33 119.3(3) . .
C35 C34 C33 122.1(3) . .
C39 C34 K1 78.6(2) . .
C35 C34 K1 82.9(2) . .
C33 C34 K1 104.8(2) . .
C34 C35 C36 122.1(4) . .
C34 C35 K1 72.5(2) . .
C36 C35 K1 85.1(3) . .
C37 C36 C35 117.7(4) . .
C37 C36 C40 120.0(4) . .
C35 C36 C40 122.3(4) . .
C37 C36 K1 77.3(2) . .
C35 C36 K1 71.5(2) . .
C40 C36 K1 118.6(3) . .
C38 C37 C36 122.1(4) . .
C38 C37 K1 73.4(2) . .
C36 C37 K1 79.6(2) . .
C37 C38 C39 118.5(3) . .
C37 C38 C44 121.3(3) . .
C39 C38 C44 120.0(3) . .
C37 C38 K1 83.1(2) . .
C39 C38 K1 72.9(2) . .
C44 C38 K1 109.1(2) . .
O4 C39 C34 119.2(3) . .
O4 C39 C38 119.5(3) . .
C34 C39 C38 121.2(3) . .
O4 C39 K1 113.6(2) . .
C34 C39 K1 76.3(2) . .
C38 C39 K1 82.6(2) . .
O4 C39 K3 46.16(16) . .
C34 C39 K3 110.1(2) . .
C38 C39 K3 108.3(2) . .
K1 C39 K3 159.62(12) . .
C41 C40 C43 110.0(4) . .
C41 C40 C42 107.6(4) . .
C43 C40 C42 108.0(5) . .
C41 C40 C36 112.4(4) . .
C43 C40 C36 108.8(4) . .
C42 C40 C36 109.9(4) . .
C38 C44 C1 118.0(3) . .
C46 C45 C50 118.4(4) . .
C46 C45 C88 120.7(4) . .
C50 C45 C88 120.9(4) . .
C45 C46 C47 122.3(4) . .
C48 C47 C46 117.6(4) . .
C48 C47 C51 122.5(5) . .
C46 C47 C51 119.9(5) . .
C47 C48 C49 122.1(5) . .
C50 C49 C48 118.4(4) . .
C50 C49 C55 121.1(4) . .
C48 C49 C55 120.4(4) . .
O6 C50 C49 119.8(4) . .
O6 C50 C45 119.1(4) . .
C49 C50 C45 121.1(4) . .
C52A C51 C53 84.2(11) . .
C52A C51 C54 122.9(12) . .
C53 C51 C54 112.3(8) . .
C52A C51 C47 113.2(9) . .
C53 C51 C47 111.4(7) . .
C54 C51 C47 110.2(5) . .
C52A C51 C52 24.0(10) . .
C53 C51 C52 106.3(8) . .
C54 C51 C52 104.5(8) . .
C47 C51 C52 112.0(7) . .
C52A C51 C53A 103.8(11) . .
C53 C51 C53A 19.8(6) . .
C54 C51 C53A 98.7(7) . .
C47 C51 C53A 105.1(6) . .
C52 C51 C53A 125.0(8) . .
C56 C55 C49 110.5(4) . .
C57 C56 C61 118.0(4) . .
C57 C56 C55 119.9(4) . .
C61 C56 C55 121.8(4) . .
C58 C57 C56 122.8(5) . .
C57 C58 C59 117.3(4) . .
C57 C58 C62 120.5(5) . .
C59 C58 C62 122.2(5) . .
C60 C59 C58 122.2(5) . .
C59 C60 C61 119.2(5) . .
C59 C60 C66 119.6(4) . .
C61 C60 C66 121.1(4) . .
O7 C61 C60 120.3(4) . .
O7 C61 C56 119.3(4) . .
C60 C61 C56 120.5(4) . .
C65 C62 C63 107.4(7) . .
C65 C62 C58 111.2(5) . .
C63 C62 C58 107.9(5) . .
C65 C62 C64 113.9(7) . .
C63 C62 C64 104.0(6) . .
C58 C62 C64 111.8(5) . .
C67 C66 C60 112.2(4) . .
C72 C67 C68 117.9(6) . .
C72 C67 C66 120.7(4) . .
C68 C67 C66 121.2(5) . .
C69 C68 C67 123.7(6) . .
C70 C69 C68 117.1(5) . .
C70 C69 C73 123.3(7) . .
C68 C69 C73 119.7(7) . .
C69 C70 C71 122.2(6) . .
C72 C71 C70 119.6(5) . .
C72 C71 C77 120.9(4) . .
C70 C71 C77 119.5(5) . .
O8 C72 C71 120.9(4) . .
O8 C72 C67 119.6(5) . .
C71 C72 C67 119.5(4) . .
C76A C73 C74 122.3(10) . .
C76A C73 C75 39.5(9) . .
C74 C73 C75 132.4(8) . .
C76A C73 C69 120.6(11) . .
C74 C73 C69 112.2(6) . .
C75 C73 C69 111.7(8) . .
C76A C73 C75A 103.0(10) . .
C74 C73 C75A 85.6(8) . .
C75 C73 C75A 67.5(8) . .
C69 C73 C75A 102.8(8) . .
C76A C73 C76 51.1(10) . .
C74 C73 C76 98.0(7) . .
C75 C73 C76 90.0(9) . .
C69 C73 C76 102.3(8) . .
C75A C73 C76 151.1(8) . .
C78 C77 C71 115.9(4) . .
C79 C78 C83 118.6(4) . .
C79 C78 C77 120.3(4) . .
C83 C78 C77 121.1(4) . .
C80 C79 C78 123.0(4) . .
C79 C80 C81 116.6(4) . .
C79 C80 C84 124.1(5) . .
C81 C80 C84 119.3(5) . .
C82 C81 C80 122.6(4) . .
C81 C82 C83 119.2(4) . .
C81 C82 C88 119.3(4) . .
C83 C82 C88 121.4(4) . .
O9 C83 C78 120.9(4) . .
O9 C83 C82 119.1(4) . .
C78 C83 C82 120.0(4) . .
C86 C84 C85 109.9(6) . .
C86 C84 C80 110.5(5) . .
C85 C84 C80 107.5(6) . .
C86 C84 C87 108.6(6) . .
C85 C84 C87 109.1(6) . .
C80 C84 C87 111.3(5) . .
C45 C88 C82 113.7(4) . .
C90 C89 O10 98.1(16) . .
C89 C90 C91 114.1(17) . .
C90 C91 C92 115.3(13) . .
C91 C92 O10 86.8(9) . .
O11 C93 C94 107.2(6) . .
C95 C94 C93 109.5(11) . .
C95 C94 C95A 34.8(11) . .
C93 C94 C95A 102.6(7) . .
C94 C95 C96 98.8(16) . .
C96 C95A C94 103.7(9) . .
C95A C96 O11 108.6(8) . .
C95A C96 C95 34.7(10) . .
O11 C96 C95 110.6(11) . .
O13 C97 C98 106.5(5) . .
C97 C98 C99 101.2(5) . .
C10A C99 C98 107.0(7) . .
C10A C99 C100 24.3(6) . .
C98 C99 C100 105.6(6) . .
O13 C100 C99 100.3(8) . .
C99 C10A O13 109.5(8) . .
O14 C101 C102 107.4(6) . .
C101 C102 C103 100.6(6) . .
C104 C103 C102 102.4(6) . .
O14 C104 C103 105.2(5) . .
C9S O1S C6S 94.1(13) . .
C3S C2S C1S 133.3(16) . .
C4S C3S C2S 122.3(17) . .
C3S C4S C5S 105.0(16) . .
C7S C6S O1S 110.4(13) . .
C6S C7S C8S 97.1(13) . .
C9S C8S C7S 98.1(15) . .
O1S C9S C8S 111.7(17) . .

loop_
_geom_bond_atom_site_label_1
_geom_bond_atom_site_label_2
_geom_bond_distance
_geom_bond_site_symmetry_2
Mo1 O5 2.000(3) 2_566
Mo1 O5 2.007(3) .
Mo1 O3 2.011(3) .
Mo1 O2 2.014(2) .
Mo1 O4 2.016(2) .
Mo1 O1 2.023(2) .
Mo1 Mo1 2.3972(6) 2_566
Mo1 K3 3.9076(9) .
K1 O5 2.569(3) .
K1 O10 3.146(15) .
K1 C12 3.193(4) 2_566
K1 C34 3.206(4) .
K1 C39 3.235(4) .
K1 C13 3.238(5) 2_566
K1 C17 3.268(4) 2_566
K1 C35 3.336(5) .
K1 C16 3.338(4) 2_566
K1 C38 3.357(4) .
K1 C14 3.359(5) 2_566
K1 C15 3.365(5) 2_566
K2 O11 2.715(4) .
K2 O3 2.720(3) .
K2 O6 2.760(3) .
K2 O1 2.772(3) 2_566
K2 O12 2.795(3) .
K2 O7 2.870(3) .
K2 C28 3.232(4) .
K2 C6 3.350(4) 2_566
K3 O4 2.654(3) .
K3 O2 2.680(3) .
K3 O14 2.749(4) .
K3 O13 2.816(3) .
K3 C2 3.374(4) .
K3 C26 3.384(4) .
K3 C39 3.397(4) .
K3 C25 3.399(4) .
K3 C24 3.405(4) .
K3 C1 3.409(4) .
K3 C27 3.413(4) .
K3 C3 3.420(4) .
O1 C6 1.355(4) .
O1 K2 2.772(3) 2_566
O2 C17 1.337(4) .
O3 C28 1.358(4) .
O4 C39 1.335(4) .
O5 Mo1 2.000(3) 2_566
O6 C50 1.385(5) .
O7 C61 1.375(5) .
O8 C72 1.360(5) .
O9 C83 1.356(5) .
O10 C89 1.556(19) .
O10 C92 1.695(19) .
O11 C93 1.432(8) .
O11 C96 1.440(9) .
O13 C100 1.409(11) .
O13 C97 1.423(6) .
O13 C10A 1.539(13) .
O14 C101 1.432(7) .
O14 C104 1.442(8) .
C1 C2 1.392(5) .
C1 C6 1.408(5) .
C1 C44 1.522(5) .
C2 C3 1.394(5) .
C3 C4 1.393(5) .
C3 C7 1.541(5) .
C4 C5 1.389(5) .
C5 C6 1.410(5) .
C5 C11 1.520(5) .
C6 K2 3.350(4) 2_566
C7 C10 1.519(6) .
C7 C9 1.532(6) .
C7 C8 1.537(6) .
C11 C12 1.519(5) .
C12 C13 1.393(5) .
C12 C17 1.399(5) .
C12 K1 3.193(4) 2_566
C13 C14 1.397(6) .
C13 K1 3.238(5) 2_566
C14 C15 1.396(6) .
C14 C18 1.533(6) .
C14 K1 3.359(5) 2_566
C15 C16 1.397(5) .
C15 K1 3.365(5) 2_566
C16 C17 1.402(5) .
C16 C22 1.518(5) .
C16 K1 3.338(4) 2_566
C17 K1 3.268(4) 2_566
C18 C20 1.528(9) .
C18 C19 1.530(7) .
C18 C21 1.531(8) .
C22 C23 1.509(5) .
C23 C24 1.393(6) .
C23 C28 1.406(5) .
C24 C25 1.395(6) .
C25 C26 1.389(6) .
C25 C29 1.534(6) .
C26 C27 1.395(6) .
C27 C28 1.413(5) .
C27 C33 1.520(5) .
C29 C31 1.437(14) .
C29 C32 1.525(10) .
C29 C30A 1.569(17) .
C29 C30 1.614(14) .
C29 C31A 1.677(14) .
C33 C34 1.516(5) .
C34 C39 1.397(5) .
C34 C35 1.398(5) .
C35 C36 1.400(6) .
C36 C37 1.399(6) .
C36 C40 1.545(5) .
C37 C38 1.394(5) .
C38 C39 1.403(5) .
C38 C44 1.521(5) .
C40 C41 1.519(7) .
C40 C43 1.527(7) .
C40 C42 1.541(7) .
C45 C46 1.389(6) .
C45 C50 1.394(6) .
C45 C88 1.503(6) .
C46 C47 1.389(8) .
C47 C48 1.388(8) .
C47 C51 1.547(7) .
C48 C49 1.397(6) .
C49 C50 1.392(6) .
C49 C55 1.522(7) .
C51 C52A 1.44(2) .
C51 C53 1.465(14) .
C51 C54 1.520(9) .
C51 C52 1.596(16) .
C51 C53A 1.740(18) .
C55 C56 1.519(6) .
C56 C57 1.399(6) .
C56 C61 1.400(7) .
C57 C58 1.385(7) .
C58 C59 1.392(8) .
C58 C62 1.539(7) .
C59 C60 1.386(6) .
C60 C61 1.394(7) .
C60 C66 1.525(7) .
C62 C65 1.481(9) .
C62 C63 1.539(11) .
C62 C64 1.548(10) .
C66 C67 1.498(8) .
C67 C72 1.401(7) .
C67 C68 1.401(7) .
C68 C69 1.374(11) .
C69 C70 1.373(11) .
C69 C73 1.548(8) .
C70 C71 1.399(7) .
C71 C72 1.395(7) .
C71 C77 1.522(8) .
C73 C76A 1.347(14) .
C73 C74 1.493(11) .
C73 C75 1.499(13) .
C73 C75A 1.771(14) .
C73 C76 1.795(14) .
C77 C78 1.516(6) .
C78 C79 1.393(6) .
C78 C83 1.400(6) .
C79 C80 1.393(7) .
C80 C81 1.393(7) .
C80 C84 1.535(7) .
C81 C82 1.388(6) .
C82 C83 1.400(6) .
C82 C88 1.525(6) .
C84 C86 1.518(11) .
C84 C85 1.533(11) .
C84 C87 1.539(8) .
C89 C90 1.27(2) .
C90 C91 1.499(19) .
C91 C92 1.550(17) .
C93 C94 1.513(8) .
C94 C95 1.48(3) .
C94 C95A 1.516(15) .
C95 C96 1.56(3) .
C95A C96 1.416(15) .
C97 C98 1.511(8) .
C98 C99 1.535(11) .
C99 C10A 1.326(14) .
C99 C100 1.637(15) .
C101 C102 1.457(10) .
C102 C103 1.527(11) .
C103 C104 1.477(9) .
O1S C9S 1.300(17) .
O1S C6S 1.694(18) .
C1S C2S 1.69(3) .
C2S C3S 1.44(2) .
C3S C4S 1.38(2) .
C4S C5S 1.44(2) .
C6S C7S 1.290(17) .
C7S C8S 1.65(2) .
C8S C9S 1.31(2) .
